data_1554685
loop_
_publ_author_name
'Zhang, Yu-Wei'
'Wang, Qing'
'Shi, Ping-Ping'
'Zhang, Wan-Ying'
'Ye, Qiong'
'Fu, Da-Wei'

_publ_section_title
;
 Visual low-high interchange in a dielectric switch for
 trimethylchloroethylamine tetrachlorozincate with a large leap symmetry
 breaking
;
_journal_issue 10
_journal_name_full 'Materials Chemistry Frontiers'
_journal_page_first 2077
_journal_paper_doi 10.1039/C9QM00427K
_journal_volume 3
_journal_year 2019
_chemical_formula_sum 'C10 H26 Cl6 N2 Zn'
_chemical_formula_weight 452.42
_space_group_IT_number 88
_space_group_name_Hall '-I 4ad'
_space_group_name_H-M_alt 'I 41/a :2'
_symmetry_cell_setting tetragonal
_symmetry_space_group_name_H-M 'I 41/a :2'
_atom_sites_solution_hydrogens geom
_atom_sites_solution_primary direct
_atom_sites_solution_secondary difmap
_audit_creation_method SHELXL-97
_audit_update_record
;
2019-04-05 deposited with the CCDC.	2019-07-29 downloaded from the CCDC.
;
_cell_angle_alpha 90.00
_cell_angle_beta 90.00
_cell_angle_gamma 90.00
_cell_formula_units_Z 8
_cell_length_a 12.7985(3)
_cell_length_b 12.7985(3)
_cell_length_c 25.8884(13)
_cell_measurement_reflns_used 2562
_cell_measurement_temperature 370(2)
_cell_measurement_theta_max 21.6430
_cell_measurement_theta_min 2.83
_cell_volume 4240.6(3)
_computing_structure_refinement 'SHELXL-97 (Sheldrick, 1997)'
_computing_structure_solution 'SHELXS-97 (Sheldrick, 1990)'
_diffrn_ambient_temperature 370(2)
_diffrn_measured_fraction_theta_full 0.999
_diffrn_measured_fraction_theta_max 0.999
_diffrn_measurement_device_type 'Rigaku, SCXmini'
_diffrn_measurement_method '\w scans'
_diffrn_radiation_monochromator graphite
_diffrn_radiation_source 'fine-focus sealed tube'
_diffrn_radiation_type MoK\a
_diffrn_radiation_wavelength 0.71073
_diffrn_reflns_av_R_equivalents 0.0299
_diffrn_reflns_av_sigmaI/netI 0.0285
_diffrn_reflns_limit_h_max 13
_diffrn_reflns_limit_h_min -15
_diffrn_reflns_limit_k_max 11
_diffrn_reflns_limit_k_min -13
_diffrn_reflns_limit_l_max 30
_diffrn_reflns_limit_l_min -27
_diffrn_reflns_number 7976
_diffrn_reflns_theta_full 25.00
_diffrn_reflns_theta_max 25.00
_diffrn_reflns_theta_min 2.75
_exptl_absorpt_coefficient_mu 1.905
_exptl_crystal_colour colourless
_exptl_crystal_density_diffrn 1.417
_exptl_crystal_density_method 'not measured'
_exptl_crystal_description block
_exptl_crystal_F_000 1856
_exptl_crystal_size_max 0.32
_exptl_crystal_size_mid 0.30
_exptl_crystal_size_min 0.28
_refine_diff_density_max 1.534
_refine_diff_density_min -1.243
_refine_diff_density_rms 0.388
_refine_ls_extinction_method none
_refine_ls_goodness_of_fit_ref 1.1432
_refine_ls_hydrogen_treatment mixed
_refine_ls_matrix_type full
_refine_ls_number_parameters 75
_refine_ls_number_reflns 1868
_refine_ls_number_restraints 58
_refine_ls_restrained_S_all 1.1401
_refine_ls_R_factor_all 0.2102
_refine_ls_R_factor_gt 0.2011
_refine_ls_shift/su_max 0.001
_refine_ls_shift/su_mean 0.000
_refine_ls_structure_factor_coef Fsqd
_refine_ls_weighting_details 'calc w=1/[\s^2^(Fo^2^)+(0.2000P)^2^+0.0000P] where P=(Fo^2^+2Fc^2^)/3'
_refine_ls_weighting_scheme calc
_refine_ls_wR_factor_gt 0.4934
_refine_ls_wR_factor_ref 0.6065
_reflns_number_gt 1416
_reflns_number_total 1868
_reflns_threshold_expression >2sigma(I)
_cod_data_source_file c9qm00427k2.cif
_cod_data_source_block 1_CCDC1
_cod_depositor_comments
;

2022-09-26
Z value and formula fixed to values more according to usual
chemical conventions.                 miguel
;
_cod_original_formula_sum 'C20 H52 Cl12 N4 Zn2'
_cod_original_formula_weight 904.84
_cod_original_formula_units_Z 4
_cod_original_sg_symbol_H-M I41/a
_cod_database_code 1554685

loop_
_symmetry_equiv_pos_as_xyz
'x, y, z'
'-x+1/2, -y, z+1/2'
'-y+3/4, x+1/4, z+1/4'
'y+3/4, -x+3/4, z+3/4'
'x+1/2, y+1/2, z+1/2'
'-x+1, -y+1/2, z+1'
'-y+5/4, x+3/4, z+3/4'
'y+5/4, -x+5/4, z+5/4'
'-x, -y, -z'
'x-1/2, y, -z-1/2'
'y-3/4, -x-1/4, -z-1/4'
'-y-3/4, x-3/4, -z-3/4'
'-x+1/2, -y+1/2, -z+1/2'
'x, y+1/2, -z'
'y-1/4, -x+1/4, -z+1/4'
'-y-1/4, x-1/4, -z-1/4'

loop_
_atom_site_label
_atom_site_type_symbol
_atom_site_fract_x
_atom_site_fract_y
_atom_site_fract_z
_atom_site_U_iso_or_equiv
_atom_site_adp_type
_atom_site_occupancy
_atom_site_symmetry_multiplicity
_atom_site_calc_flag
_atom_site_refinement_flags
Zn1 Zn 0.0000 -0.2500 0.8750 0.0734(5) Uani 1 4 d SU
N1 N 0.1928(3) -0.0011(4) 0.80010(17) 0.689(2) Uani 1 1 d DU
C4 C 0.0972(3) -0.0128(6) 0.83306(17) 0.674(5) Uani 1 1 d DU
H4A H 0.0729 -0.0837 0.8314 0.809 Uiso 1 1 d R
H4B H 0.0444 0.0307 0.8179 0.809 Uiso 1 1 d R
C5 C 0.120(2) 0.0175(5) 0.8879(3) 0.688(15) Uani 1 1 d DU
H5A H 0.1883 -0.0053 0.8977 0.825 Uiso 1 1 d R
H5B H 0.0715 -0.0256 0.9068 0.825 Uiso 1 1 d R
Cl1 Cl 0.0946(3) -0.1432(3) 0.92583(13) 0.1585(14) Uani 1 1 d DU
C2 C 0.2286(5) -0.1043(3) 0.7793(2) 0.682(6) Uani 1 1 d DU
H2A H 0.2909 -0.0946 0.7593 1.023 Uiso 1 1 calc R
H2B H 0.1749 -0.1336 0.7579 1.023 Uiso 1 1 calc R
H2C H 0.2428 -0.1509 0.8075 1.023 Uiso 1 1 calc R
C1 C 0.2818(3) 0.0450(5) 0.8300(2) 0.689(2) Uani 1 1 d DU
H1A H 0.3361 0.0658 0.8066 1.033 Uiso 1 1 calc R
H1B H 0.3086 -0.0060 0.8537 1.033 Uiso 1 1 calc R
H1C H 0.2577 0.1050 0.8489 1.033 Uiso 1 1 calc R
C3 C 0.1725(6) 0.0690(4) 0.75481(17) 0.690(5) Uani 1 1 d DU
H3A H 0.2349 0.0749 0.7344 1.035 Uiso 1 1 calc R
H3B H 0.1523 0.1369 0.7669 1.035 Uiso 1 1 calc R
H3C H 0.1174 0.0401 0.7341 1.035 Uiso 1 1 calc R
Cl2 Cl 0.103(3) 0.1474(11) 0.9125(6) 0.689(2) Uani 1 1 d D
Zn2 Zn 0.5000 0.2500 0.8750 0.1640(16) Uani 1 4 d SDU
Cl3 Cl 0.4588(8) 0.2179(11) 0.8036(3) 0.532(6) Uani 1 1 d DU

loop_
_atom_site_aniso_label
_atom_site_aniso_U_11
_atom_site_aniso_U_22
_atom_site_aniso_U_33
_atom_site_aniso_U_23
_atom_site_aniso_U_13
_atom_site_aniso_U_12
Zn1 0.0739(6) 0.0739(6) 0.0724(9) 0.000 0.000 0.000
N1 1.080(4) 0.658(5) 0.330(4) -0.022(4) 0.028(3) -0.440(5)
C4 1.076(5) 0.659(13) 0.286(4) -0.046(5) 0.012(4) -0.438(6)
C5 1.10(3) 0.68(4) 0.280(5) -0.019(12) -0.031(7) -0.38(3)
Cl1 0.173(3) 0.152(2) 0.150(2) -0.0495(17) -0.0140(19) -0.036(2)
C2 1.082(13) 0.658(4) 0.307(13) -0.018(5) 0.050(8) -0.448(6)
C1 1.080(4) 0.658(5) 0.330(4) -0.022(4) 0.028(3) -0.440(5)
C3 1.091(14) 0.655(7) 0.323(6) -0.026(5) 0.026(5) -0.448(10)
Cl2 1.080(4) 0.658(5) 0.330(4) -0.022(4) 0.028(3) -0.440(5)
Zn2 0.175(2) 0.175(2) 0.143(2) 0.000 0.000 0.000
Cl3 0.458(12) 0.814(14) 0.323(4) -0.290(6) -0.079(6) -0.206(11)

loop_
_atom_type_symbol
_atom_type_description
_atom_type_scat_dispersion_real
_atom_type_scat_dispersion_imag
_atom_type_scat_source
C C 0.0033 0.0016 'International Tables Vol C Tables 4.2.6.8 and 6.1.1.4'
H H 0.0000 0.0000 'International Tables Vol C Tables 4.2.6.8 and 6.1.1.4'
N N 0.0061 0.0033 'International Tables Vol C Tables 4.2.6.8 and 6.1.1.4'
Cl Cl 0.1484 0.1585 'International Tables Vol C Tables 4.2.6.8 and 6.1.1.4'
Zn Zn 0.2839 1.4301 'International Tables Vol C Tables 4.2.6.8 and 6.1.1.4'

loop_
_geom_angle_atom_site_label_1
_geom_angle_atom_site_label_2
_geom_angle_atom_site_label_3
_geom_angle
_geom_angle_site_symmetry_1
_geom_angle_site_symmetry_3
Cl1 Zn1 Cl1 110.00(9) . 16_557
Cl1 Zn1 Cl1 108.43(18) . 6_444
Cl1 Zn1 Cl1 110.00(9) 16_557 6_444
Cl1 Zn1 Cl1 110.00(9) . 11_657
Cl1 Zn1 Cl1 108.43(18) 16_557 11_657
Cl1 Zn1 Cl1 110.00(9) 6_444 11_657
C2 N1 C3 107.5(4) . .
C2 N1 C4 111.4(4) . .
C3 N1 C4 111.4(4) . .
C2 N1 C1 107.5(4) . .
C3 N1 C1 107.4(4) . .
C4 N1 C1 111.5(4) . .
N1 C4 C5 110.9(11) . .
Cl3 Zn2 Cl3 152.2(5) . 16_657
Cl3 Zn2 Cl3 152.2(5) . 11_667
Cl3 Zn2 Cl3 39.7(7) 16_657 11_667
Cl3 Zn2 Cl3 39.7(7) . 6_554
Cl3 Zn2 Cl3 152.2(5) 16_657 6_554
Cl3 Zn2 Cl3 152.2(5) 11_667 6_554
Cl3 Cl3 Zn2 70.1(3) 6_554 .

loop_
_geom_bond_atom_site_label_1
_geom_bond_atom_site_label_2
_geom_bond_distance
_geom_bond_site_symmetry_2
Zn1 Cl1 2.250(3) .
Zn1 Cl1 2.250(3) 16_557
Zn1 Cl1 2.250(3) 6_444
Zn1 Cl1 2.250(3) 11_657
N1 C2 1.498(5) .
N1 C3 1.499(5) .
N1 C4 1.499(5) .
N1 C1 1.499(6) .
C4 C5 1.500(10) .
Zn2 Cl3 1.965(7) .
Zn2 Cl3 1.965(7) 16_657
Zn2 Cl3 1.965(7) 11_667
Zn2 Cl3 1.965(7) 6_554
Cl3 Cl3 1.34(2) 6_554
